data_7044949
loop_
_publ_author_name
'Fan, Xi'
'Narayanam, Nagaraju'
'Gao, Meiyan'
'Zhang, Lei'
'Zhang, Jian'

_publ_section_title
;
 Ligand dependent assembly of trinuclear titanium-oxo units into
 coordination tetrahedra and capsules.
;
_journal_issue 3
_journal_name_full 'Dalton transactions (Cambridge, England : 2003)'
_journal_page_first 663
_journal_page_last 665
_journal_paper_doi 10.1039/c7dt04204c
_journal_volume 47
_journal_year 2018
_chemical_formula_sum 'C27 H53 O14 P S Ti3'
_chemical_formula_weight 808.42
_space_group_crystal_system trigonal
_space_group_IT_number 163
_space_group_name_Hall '-P 3 2c'
_space_group_name_H-M_alt 'P -3 1 c'
_symmetry_space_group_name_Hall '-P 3 2c'
_symmetry_space_group_name_H-M 'P -3 1 c'
_atom_sites_solution_hydrogens geom
_audit_creation_method SHELXL-2014
_audit_update_record
;
2017-12-01 deposited with the CCDC.
2017-12-05 downloaded from the CCDC.
;
_cell_angle_alpha 90
_cell_angle_beta 90
_cell_angle_gamma 120
_cell_formula_units_Z 12
_cell_length_a 18.9359(5)
_cell_length_b 18.9359(5)
_cell_length_c 49.4964(14)
_cell_measurement_reflns_used 6975
_cell_measurement_temperature 100.02(16)
_cell_measurement_theta_max 52.3910
_cell_measurement_theta_min 4.4850
_cell_volume 15370.1(7)
_computing_cell_refinement 'CrysAlisPro 1.171.38.43f (Rigaku OD, 2015)'
_computing_data_collection 'CrysAlisPro 1.171.38.43f (Rigaku OD, 2015)'
_computing_data_reduction 'CrysAlisPro 1.171.38.43f (Rigaku OD, 2015)'
_computing_molecular_graphics 'SHELXL-2014 (Sheldrick, 2014)'
_computing_structure_refinement 'SHELXL-2014 (Sheldrick, 2014)'
_diffrn_ambient_temperature 100.02(16)
_diffrn_measured_fraction_theta_full 0.648
_diffrn_measured_fraction_theta_max 0.990
_diffrn_measurement_device_type 'multiwire proportional'
_diffrn_measurement_method 'phi and omega scans'
_diffrn_radiation_type CuK\a
_diffrn_radiation_wavelength 1.54178
_diffrn_reflns_av_R_equivalents 0.0422
_diffrn_reflns_av_unetI/netI 0.0353
_diffrn_reflns_Laue_measured_fraction_full 0.648
_diffrn_reflns_Laue_measured_fraction_max 0.990
_diffrn_reflns_limit_h_max 19
_diffrn_reflns_limit_h_min -12
_diffrn_reflns_limit_k_max 19
_diffrn_reflns_limit_k_min -14
_diffrn_reflns_limit_l_max 50
_diffrn_reflns_limit_l_min -27
_diffrn_reflns_number 22333
_diffrn_reflns_point_group_measured_fraction_full 0.648
_diffrn_reflns_point_group_measured_fraction_max 0.990
_diffrn_reflns_theta_full 67.679
_diffrn_reflns_theta_max 53.387
_diffrn_reflns_theta_min 3.572
_exptl_absorpt_coefficient_mu 4.940
_exptl_absorpt_correction_T_max 1.00000
_exptl_absorpt_correction_T_min 0.45915
_exptl_absorpt_correction_type multi-scan
_exptl_crystal_colour colorless
_exptl_crystal_density_diffrn 1.048
_exptl_crystal_description prism
_exptl_crystal_F_000 5088
_exptl_crystal_size_max 0.3
_exptl_crystal_size_mid 0.2
_exptl_crystal_size_min 0.2
_platon_squeeze_details
;
;
_refine_diff_density_max 0.834
_refine_diff_density_min -0.509
_refine_diff_density_rms 0.105
_refine_ls_extinction_method none
_refine_ls_goodness_of_fit_ref 1.080
_refine_ls_hydrogen_treatment constr
_refine_ls_matrix_type full
_refine_ls_number_parameters 464
_refine_ls_number_reflns 6029
_refine_ls_number_restraints 192
_refine_ls_restrained_S_all 1.083
_refine_ls_R_factor_all 0.1187
_refine_ls_R_factor_gt 0.0968
_refine_ls_shift/su_max 0.016
_refine_ls_shift/su_mean 0.001
_refine_ls_structure_factor_coef Fsqd
_refine_ls_weighting_details 'w=1/[\s^2^(Fo^2^)+(0.1773P)^2^+30.5774P] where P=(Fo^2^+2Fc^2^)/3'
_refine_ls_weighting_scheme calc
_refine_ls_wR_factor_gt 0.2842
_refine_ls_wR_factor_ref 0.3004
_reflns_Friedel_coverage 0.000
_reflns_number_gt 4222
_reflns_number_total 6029
_reflns_threshold_expression 'I > 2\s(I)'
_cod_data_source_file c7dt04204c2.cif
_cod_data_source_block PTC-78
_cod_depositor_comments 'Adding full bibliography for 7044948--7044951.cif.'
_cod_original_cell_volume 15370.1(9)
_cod_database_code 7044949
_shelx_space_group_comment
;
The symmetry employed for this shelxl refinement is uniquely defined
by the following loop, which should always be used as a source of
symmetry information in preference to the above space-group names.
They are only intended as comments.
;
_shelxl_version_number 2014-3
_platon_squeeze_void_probe_radius 1.20

loop_
_space_group_symop_operation_xyz
'x, y, z'
'-y, x-y, z'
'-x+y, -x, z'
'-y, -x, -z+1/2'
'-x+y, y, -z+1/2'
'x, x-y, -z+1/2'
'-x, -y, -z'
'y, -x+y, -z'
'x-y, x, -z'
'y, x, z-1/2'
'x-y, -y, z-1/2'
'-x, -x+y, z-1/2'

loop_
_atom_site_label
_atom_site_type_symbol
_atom_site_fract_x
_atom_site_fract_y
_atom_site_fract_z
_atom_site_U_iso_or_equiv
_atom_site_adp_type
_atom_site_occupancy
_atom_site_site_symmetry_order
_atom_site_calc_flag
_atom_site_refinement_flags_posn
_atom_site_refinement_flags_adp
_atom_site_refinement_flags_occupancy
_atom_site_disorder_assembly
_atom_site_disorder_group
C1 C 0.1619(5) 0.4721(6) 0.68506(16) 0.074(2) Uani 1 1 d D U . . .
C4 C 0.2268(6) 0.4837(6) 0.73648(17) 0.080(3) Uani 1 1 d D U . . .
C2A C 0.2425(9) 0.5013(8) 0.6891(3) 0.099(5) Uani 0.656(9) 1 d D U P A 1
H2A H 0.2774 0.5170 0.6744 0.119 Uiso 0.656(9) 1 calc R U P A 1
C3A C 0.2739(9) 0.5083(9) 0.7146(3) 0.096(5) Uani 0.656(9) 1 d D U P A 1
H3A H 0.3299 0.5309 0.7167 0.115 Uiso 0.656(9) 1 calc R U P A 1
C5A C 0.1460(10) 0.4590(10) 0.7325(3) 0.111(5) Uani 0.656(9) 1 d D U P A 1
H5A H 0.1118 0.4464 0.7473 0.133 Uiso 0.656(9) 1 calc R U P A 1
C6A C 0.1144(10) 0.4523(10) 0.7068(3) 0.111(5) Uani 0.656(9) 1 d D U P A 1
H6A H 0.0590 0.4336 0.7048 0.133 Uiso 0.656(9) 1 calc R U P A 1
C2B C 0.1785(12) 0.4141(13) 0.6945(4) 0.095(6) Uani 0.344(9) 1 d D U P A 2
H2B H 0.1678 0.3698 0.6836 0.114 Uiso 0.344(9) 1 calc R U P A 2
C3B C 0.2111(12) 0.4206(13) 0.7202(4) 0.094(6) Uani 0.344(9) 1 d D U P A 2
H3B H 0.2223 0.3806 0.7262 0.113 Uiso 0.344(9) 1 calc R U P A 2
C5B C 0.2114(13) 0.5396(13) 0.7270(4) 0.092(6) Uani 0.344(9) 1 d D U P A 2
H5B H 0.2230 0.5844 0.7377 0.111 Uiso 0.344(9) 1 calc R U P A 2
C6B C 0.1787(13) 0.5337(12) 0.7017(3) 0.094(6) Uani 0.344(9) 1 d D U P A 2
H6B H 0.1680 0.5742 0.6961 0.113 Uiso 0.344(9) 1 calc R U P A 2
Ti1 Ti 0.16224(10) 0.47400(10) 0.58839(3) 0.0648(6) Uani 1 1 d . . . . .
Ti2 Ti -0.00564(11) 0.33344(11) 0.60597(4) 0.0844(7) Uani 1 1 d . . . . .
S3 S 0.11798(14) 0.45715(15) 0.65254(4) 0.0685(7) Uani 1 1 d . . . . .
Ti4 Ti -0.00312(10) 0.50064(11) 0.61757(3) 0.0735(6) Uani 1 1 d . . . . .
P5 P 0.18353(14) 0.64792(14) 0.60486(4) 0.0634(7) Uani 1 1 d . . . . .
O1 O 0.2044(3) 0.5912(4) 0.58978(10) 0.0677(15) Uani 1 1 d . . . . .
O2 O 0.0622(4) 0.3687(4) 0.64804(11) 0.0831(19) Uani 1 1 d . . . . .
O3 O 0.2714(3) 0.4870(3) 0.58990(10) 0.0640(15) Uani 1 1 d . . . . .
O4 O 0.0928(3) 0.6094(4) 0.61025(11) 0.0687(15) Uani 1 1 d . . . . .
O5 O -0.0450(4) 0.5344(4) 0.64356(12) 0.0816(18) Uani 1 1 d . . . . .
O6 O -0.0687(4) 0.3794(4) 0.62377(12) 0.0812(19) Uani 1 1 d . . . . .
O7 O 0.1540(4) 0.4712(4) 0.55295(10) 0.0815(19) Uani 1 1 d . . . . .
O8 O 0.1044(4) 0.3545(4) 0.59458(11) 0.0784(18) Uani 1 1 d . . . . .
O9 O -0.0596(4) 0.5061(4) 0.59001(12) 0.091(2) Uani 1 1 d . . . . .
C4BA C -0.1430(7) 0.3310(8) 0.6390(2) 0.104(4) Uani 1 1 d . . . . .
H4BA H -0.1624 0.2741 0.6340 0.125 Uiso 1 1 calc R U . . .
O11 O 0.0588(3) 0.4531(3) 0.59948(10) 0.0696(17) Uani 1 1 d . . . . .
O12 O -0.0473(4) 0.2356(4) 0.62074(16) 0.110(2) Uani 1 1 d . . . . .
O13 O -0.0578(4) 0.3055(5) 0.57440(15) 0.108(2) Uani 1 1 d . . . . .
C18 C -0.0348(7) 0.5673(9) 0.6698(2) 0.097(3) Uani 1 1 d . . . . .
H18 H -0.0187 0.5369 0.6820 0.116 Uiso 1 1 calc R U . . .
C19 C -0.0633(8) 0.3536(9) 0.5520(2) 0.110(4) Uani 1 1 d . . . . .
H19 H -0.0263 0.4118 0.5553 0.132 Uiso 1 1 calc R U . . .
O1AA O 0.1858(3) 0.4897(3) 0.63374(10) 0.0610(14) Uani 1 1 d . . . . .
O0AA O 0.0769(3) 0.5051(4) 0.65327(10) 0.0692(16) Uani 1 1 d . . . . .
C0AA C -0.2095(8) 0.3490(8) 0.6302(3) 0.119(4) Uani 1 1 d . . . . .
H0AA H -0.1944 0.4037 0.6353 0.179 Uiso 1 1 calc R U . . .
H0AB H -0.2599 0.3113 0.6389 0.179 Uiso 1 1 calc R U . . .
H0AC H -0.2162 0.3432 0.6110 0.179 Uiso 1 1 calc R U . . .
C9AA C 0.1926(9) 0.5291(9) 0.5309(2) 0.124(5) Uani 1 1 d . . . . .
H9AA H 0.2474 0.5712 0.5365 0.149 Uiso 1 1 calc R U . . .
C2BA C 0.1591(9) 0.3002(9) 0.5619(3) 0.137(5) Uani 1 1 d . . . . .
H2BA H 0.1284 0.3132 0.5494 0.206 Uiso 1 1 calc R U . . .
H2BB H 0.1558 0.2499 0.5566 0.206 Uiso 1 1 calc R U . . .
H2BC H 0.2150 0.3430 0.5618 0.206 Uiso 1 1 calc R U . . .
C0BA C 0.1248(7) 0.2915(7) 0.5895(3) 0.101(4) Uani 1 1 d . . . . .
H0BA H 0.0743 0.2387 0.5906 0.121 Uiso 1 1 calc R U . . .
C1BA C -0.0822(11) 0.5590(12) 0.5780(3) 0.160(7) Uani 1 1 d D . . . .
C4AA C -0.1277(8) 0.3362(9) 0.6688(3) 0.130(5) Uani 1 1 d . . . . .
H4AA H -0.0822 0.3285 0.6725 0.195 Uiso 1 1 calc R U . . .
H4AB H -0.1753 0.2946 0.6779 0.195 Uiso 1 1 calc R U . . .
H4AC H -0.1158 0.3888 0.6753 0.195 Uiso 1 1 calc R U . . .
C2AA C 0.0287(8) 0.6541(9) 0.6705(3) 0.127(4) Uani 1 1 d . . . . .
H2AA H 0.0795 0.6599 0.6645 0.190 Uiso 1 1 calc R U . . .
H2AB H 0.0347 0.6743 0.6886 0.190 Uiso 1 1 calc R U . . .
H2AC H 0.0132 0.6846 0.6588 0.190 Uiso 1 1 calc R U . . .
C5BA C -0.1530(9) 0.3358(11) 0.5515(3) 0.159(6) Uani 1 1 d . . . . .
H5BA H -0.1890 0.2792 0.5475 0.238 Uiso 1 1 calc R U . . .
H5BB H -0.1587 0.3689 0.5380 0.238 Uiso 1 1 calc R U . . .
H5BC H -0.1667 0.3482 0.5689 0.238 Uiso 1 1 calc R U . . .
C3BA C -0.0357(10) 0.5933(9) 0.5535(2) 0.134(5) Uani 1 1 d . . . . .
H3BA H 0.0149 0.6415 0.5579 0.201 Uiso 1 1 calc R U . . .
H3BB H -0.0663 0.6071 0.5413 0.201 Uiso 1 1 calc R U . . .
H3BC H -0.0247 0.5540 0.5452 0.201 Uiso 1 1 calc R U . . .
C1AA C -0.1163(8) 0.5564(10) 0.6793(3) 0.132(5) Uani 1 1 d . . . . .
H1AA H -0.1388 0.5746 0.6654 0.198 Uiso 1 1 calc R U . . .
H1AB H -0.1081 0.5878 0.6954 0.198 Uiso 1 1 calc R U . . .
H1AC H -0.1531 0.4998 0.6830 0.198 Uiso 1 1 calc R U . . .
C11 C -0.0371(11) 0.3271(10) 0.5257(3) 0.169(7) Uani 1 1 d . . . . .
H11A H 0.0195 0.3430 0.5268 0.254 Uiso 1 1 calc R U . . .
H11B H -0.0456 0.3530 0.5103 0.254 Uiso 1 1 calc R U . . .
H11C H -0.0692 0.2690 0.5237 0.254 Uiso 1 1 calc R U . . .
C12 C 0.1431(10) 0.5686(10) 0.5242(3) 0.138(5) Uani 1 1 d . . . . .
H12A H 0.0898 0.5277 0.5184 0.206 Uiso 1 1 calc R U . . .
H12B H 0.1695 0.6077 0.5100 0.206 Uiso 1 1 calc R U . . .
H12C H 0.1384 0.5956 0.5399 0.206 Uiso 1 1 calc R U . . .
C13 C 0.1799(9) 0.2938(8) 0.6110(3) 0.125(4) Uani 1 1 d . . . . .
H13A H 0.2281 0.3466 0.6113 0.187 Uiso 1 1 calc R U . . .
H13B H 0.1946 0.2530 0.6075 0.187 Uiso 1 1 calc R U . . .
H13C H 0.1528 0.2834 0.6281 0.187 Uiso 1 1 calc R U . . .
C3AA C 0.1996(11) 0.4788(12) 0.5083(2) 0.167(7) Uani 1 1 d . . . . .
H3AA H 0.1474 0.4312 0.5053 0.251 Uiso 1 1 calc R U . . .
H3AB H 0.2384 0.4626 0.5133 0.251 Uiso 1 1 calc R U . . .
H3AC H 0.2174 0.5109 0.4921 0.251 Uiso 1 1 calc R U . . .
C5AA C -0.0553(12) 0.1765(10) 0.6411(4) 0.162(5) Uani 1 1 d D U . . .
H5AA H -0.0335 0.2015 0.6587 0.195 Uiso 1 1 calc R U . . .
C7AA C -0.1456(11) 0.1164(13) 0.6418(4) 0.209(7) Uani 1 1 d D U . . .
H7AA H -0.1732 0.1337 0.6296 0.313 Uiso 1 1 calc R U . . .
H7AB H -0.1657 0.1139 0.6598 0.313 Uiso 1 1 calc R U . . .
H7AC H -0.1552 0.0635 0.6366 0.313 Uiso 1 1 calc R U . . .
C6AA C -0.0159(13) 0.1292(13) 0.6303(5) 0.217(7) Uani 1 1 d D U . . .
C8AA C -0.1396(19) 0.570(2) 0.5903(5) 0.36(2) Uani 1 1 d D . . . .
H8AA H -0.1632 0.5432 0.6064 0.430 Uiso 1 1 calc R U . . .
H8AB H -0.1555 0.6051 0.5827 0.430 Uiso 1 1 calc R U . . .

loop_
_atom_site_aniso_label
_atom_site_aniso_U_11
_atom_site_aniso_U_22
_atom_site_aniso_U_33
_atom_site_aniso_U_23
_atom_site_aniso_U_13
_atom_site_aniso_U_12
C1 0.071(5) 0.111(7) 0.042(4) 0.011(4) -0.010(4) 0.047(5)
C4 0.090(6) 0.123(7) 0.047(4) 0.000(4) -0.018(4) 0.069(6)
C2A 0.079(7) 0.141(12) 0.045(5) -0.012(8) -0.027(6) 0.031(9)
C3A 0.082(8) 0.143(12) 0.058(6) 0.000(8) -0.024(5) 0.053(9)
C5A 0.095(8) 0.182(14) 0.048(6) 0.009(9) -0.013(6) 0.063(10)
C6A 0.093(9) 0.188(14) 0.053(6) 0.017(9) -0.014(5) 0.071(10)
C2B 0.117(16) 0.125(14) 0.056(10) -0.013(10) -0.029(11) 0.070(12)
C3B 0.126(16) 0.111(13) 0.076(12) 0.002(9) -0.038(12) 0.083(12)
C5B 0.135(17) 0.101(13) 0.052(10) -0.004(9) -0.032(11) 0.068(12)
C6B 0.118(15) 0.117(13) 0.054(10) 0.001(9) -0.034(11) 0.064(12)
Ti1 0.0744(11) 0.0718(11) 0.0430(9) -0.0047(7) -0.0149(7) 0.0326(9)
Ti2 0.0759(12) 0.0777(12) 0.0783(12) 0.0009(9) -0.0263(9) 0.0225(10)
S3 0.0629(14) 0.0907(17) 0.0440(12) 0.0079(11) -0.0125(10) 0.0325(13)
Ti4 0.0662(11) 0.0946(13) 0.0560(10) 0.0118(8) -0.0113(8) 0.0374(10)
P5 0.0695(15) 0.0742(15) 0.0480(12) 0.0072(11) -0.0016(10) 0.0369(13)
O1 0.079(4) 0.079(4) 0.046(3) 0.011(3) 0.002(3) 0.040(3)
O2 0.081(4) 0.098(5) 0.060(4) 0.014(3) -0.017(3) 0.037(4)
O3 0.069(4) 0.069(4) 0.052(3) -0.013(3) -0.011(3) 0.032(3)
O4 0.064(4) 0.088(4) 0.059(3) 0.012(3) 0.000(3) 0.043(3)
O5 0.068(4) 0.107(5) 0.072(4) 0.017(4) -0.005(3) 0.045(4)
O6 0.061(4) 0.086(4) 0.070(4) 0.016(3) -0.025(3) 0.017(3)
O7 0.092(4) 0.104(5) 0.039(3) -0.003(3) -0.013(3) 0.042(4)
O8 0.095(5) 0.068(4) 0.068(4) -0.016(3) -0.026(3) 0.038(4)
O9 0.090(5) 0.115(5) 0.075(4) 0.013(4) -0.026(3) 0.057(4)
C4BA 0.075(7) 0.120(9) 0.103(9) 0.022(7) -0.017(6) 0.037(7)
O11 0.067(4) 0.081(4) 0.044(3) 0.004(3) -0.025(3) 0.025(3)
O12 0.088(5) 0.078(5) 0.137(6) 0.016(4) -0.031(4) 0.021(4)
O13 0.094(5) 0.106(6) 0.096(5) -0.003(4) -0.041(4) 0.030(4)
C18 0.084(8) 0.139(11) 0.072(7) 0.007(7) 0.000(6) 0.060(8)
C19 0.110(9) 0.144(11) 0.076(7) -0.011(7) -0.036(6) 0.063(9)
O1AA 0.066(4) 0.071(4) 0.045(3) -0.008(3) -0.019(3) 0.034(3)
O0AA 0.062(4) 0.098(4) 0.047(3) 0.004(3) -0.008(3) 0.039(3)
C0AA 0.099(9) 0.105(9) 0.139(11) 0.001(8) -0.009(8) 0.039(8)
C9AA 0.127(11) 0.159(13) 0.071(7) 0.020(8) 0.002(7) 0.059(10)
C2BA 0.136(12) 0.121(11) 0.176(15) -0.064(10) -0.056(11) 0.080(10)
C0BA 0.094(8) 0.082(8) 0.125(10) -0.003(7) -0.041(8) 0.042(7)
C1BA 0.215(17) 0.250(19) 0.114(10) 0.083(11) 0.044(11) 0.190(16)
C4AA 0.103(9) 0.135(11) 0.122(10) 0.043(9) 0.019(8) 0.037(8)
C2AA 0.114(10) 0.146(13) 0.124(10) -0.002(9) -0.001(8) 0.068(10)
C5BA 0.123(12) 0.248(19) 0.108(10) 0.002(11) -0.045(9) 0.095(13)
C3BA 0.186(14) 0.164(13) 0.086(8) 0.014(8) -0.013(9) 0.113(12)
C1AA 0.130(11) 0.179(14) 0.118(10) 0.006(9) 0.011(8) 0.101(11)
C11 0.176(16) 0.172(15) 0.143(13) -0.063(11) -0.082(12) 0.074(13)
C12 0.184(14) 0.180(14) 0.093(8) 0.033(9) -0.006(9) 0.124(13)
C13 0.150(12) 0.093(9) 0.152(11) 0.007(8) -0.009(10) 0.076(9)
C3AA 0.206(16) 0.29(2) 0.056(7) -0.020(10) 0.008(8) 0.166(17)
C5AA 0.180(9) 0.148(9) 0.169(9) 0.031(7) -0.008(7) 0.090(7)
C7AA 0.192(12) 0.183(14) 0.252(16) 0.059(13) 0.022(14) 0.094(11)
C6AA 0.247(16) 0.195(15) 0.237(16) 0.033(13) 0.034(13) 0.131(11)
C8AA 0.41(4) 0.68(7) 0.26(3) 0.21(4) 0.15(3) 0.49(5)

loop_
_atom_type_symbol
_atom_type_description
_atom_type_scat_dispersion_real
_atom_type_scat_dispersion_imag
_atom_type_scat_source
C C 0.0181 0.0091 'International Tables Vol C Tables 4.2.6.8 and 6.1.1.4'
H H 0.0000 0.0000 'International Tables Vol C Tables 4.2.6.8 and 6.1.1.4'
O O 0.0492 0.0322 'International Tables Vol C Tables 4.2.6.8 and 6.1.1.4'
P P 0.2955 0.4335 'International Tables Vol C Tables 4.2.6.8 and 6.1.1.4'
S S 0.3331 0.5567 'International Tables Vol C Tables 4.2.6.8 and 6.1.1.4'
Ti Ti 0.2191 1.8069 'International Tables Vol C Tables 4.2.6.8 and 6.1.1.4'

loop_
_geom_angle_atom_site_label_1
_geom_angle_atom_site_label_2
_geom_angle_atom_site_label_3
_geom_angle
_geom_angle_site_symmetry_1
_geom_angle_site_symmetry_3
C6A C1 C2A 117.3(10) . .
C6B C1 C2B 116.2(13) . .
C6B C1 S3 126.4(10) . .
C6A C1 S3 119.6(8) . .
C2A C1 S3 123.0(8) . .
C2B C1 S3 117.4(10) . .
C5B C4 C3B 117.4(13) . .
C3A C4 C5A 116.0(10) . .
C5B C4 C4 124.9(11) . 5_556
C3A C4 C4 123.7(11) . 5_556
C3B C4 C4 117.6(10) . 5_556
C5A C4 C4 120.3(11) . 5_556
C1 C2A C3A 121.5(13) . .
C4 C3A C2A 122.2(13) . .
C4 C5A C6A 121.6(13) . .
C1 C6A C5A 121.1(14) . .
C1 C2B C3B 120.8(18) . .
C4 C3B C2B 121.1(18) . .
C4 C5B C6B 122.1(18) . .
C1 C6B C5B 122.5(18) . .
O7 Ti1 O11 102.6(3) . .
O7 Ti1 O1 92.8(3) . .
O11 Ti1 O1 91.1(3) . .
O7 Ti1 O3 96.5(3) . .
O11 Ti1 O3 160.2(2) . .
O1 Ti1 O3 92.9(2) . .
O7 Ti1 O8 97.5(3) . .
O11 Ti1 O8 78.0(3) . .
O1 Ti1 O8 166.4(3) . .
O3 Ti1 O8 94.8(3) . .
O7 Ti1 O1AA 174.0(3) . .
O11 Ti1 O1AA 81.7(2) . .
O1 Ti1 O1AA 82.8(2) . .
O3 Ti1 O1AA 79.6(2) . .
O8 Ti1 O1AA 87.5(2) . .
O7 Ti1 Ti2 102.6(2) . .
O11 Ti1 Ti2 38.51(19) . .
O1 Ti1 Ti2 129.21(18) . .
O3 Ti1 Ti2 131.83(18) . .
O8 Ti1 Ti2 39.5(2) . .
O1AA Ti1 Ti2 83.37(15) . .
O12 Ti2 O13 99.3(4) . .
O12 Ti2 O11 163.3(3) . .
O13 Ti2 O11 97.4(3) . .
O12 Ti2 O8 101.5(3) . .
O13 Ti2 O8 100.4(3) . .
O11 Ti2 O8 75.1(3) . .
O12 Ti2 O6 102.9(3) . .
O13 Ti2 O6 98.8(3) . .
O11 Ti2 O6 74.6(3) . .
O8 Ti2 O6 145.9(3) . .
O12 Ti2 O2 80.0(3) . .
O13 Ti2 O2 179.2(3) . .
O11 Ti2 O2 83.3(2) . .
O8 Ti2 O2 80.0(2) . .
O6 Ti2 O2 81.2(2) . .
O12 Ti2 Ti1 138.5(3) . .
O13 Ti2 Ti1 100.8(3) . .
O11 Ti2 Ti1 35.93(18) . .
O8 Ti2 Ti1 39.19(18) . .
O6 Ti2 Ti1 109.34(19) . .
O2 Ti2 Ti1 79.88(17) . .
O12 Ti2 Ti4 137.9(3) . .
O13 Ti2 Ti4 100.5(3) . .
O11 Ti2 Ti4 37.24(18) . .
O8 Ti2 Ti4 110.87(19) . .
O6 Ti2 Ti4 37.41(18) . .
O2 Ti2 Ti4 79.93(18) . .
Ti1 Ti2 Ti4 72.35(6) . .
O1AA S3 O0AA 112.7(3) . .
O1AA S3 O2 111.3(4) . .
O0AA S3 O2 113.9(4) . .
O1AA S3 C1 105.7(4) . .
O0AA S3 C1 103.4(4) . .
O2 S3 C1 109.3(4) . .
O9 Ti4 O5 98.3(3) . .
O9 Ti4 O4 93.7(3) . .
O5 Ti4 O4 95.7(3) . .
O9 Ti4 O11 100.8(3) . .
O5 Ti4 O11 160.5(2) . .
O4 Ti4 O11 87.0(2) . .
O9 Ti4 O6 97.9(3) . .
O5 Ti4 O6 99.6(3) . .
O4 Ti4 O6 159.1(3) . .
O11 Ti4 O6 73.9(3) . .
O9 Ti4 O0AA 175.3(3) . .
O5 Ti4 O0AA 80.6(2) . .
O4 Ti4 O0AA 81.8(2) . .
O11 Ti4 O0AA 80.7(2) . .
O6 Ti4 O0AA 86.8(2) . .
O9 Ti4 Ti2 102.1(3) . .
O5 Ti4 Ti2 133.9(2) . .
O4 Ti4 Ti2 123.27(18) . .
O11 Ti4 Ti2 36.82(17) . .
O6 Ti4 Ti2 37.1(2) . .
O0AA Ti4 Ti2 81.81(17) . .
O1 P5 O4 112.3(4) . .
O1 P5 O3 110.9(3) . 3_565
O4 P5 O3 110.9(3) . 3_565
P5 O1 Ti1 136.2(4) . .
S3 O2 Ti2 115.5(3) . .
P5 O3 Ti1 140.5(3) 2_665 .
P5 O4 Ti4 139.5(4) . .
C18 O5 Ti4 146.3(6) . .
C4BA O6 Ti2 123.8(7) . .
C4BA O6 Ti4 130.7(7) . .
Ti2 O6 Ti4 105.5(3) . .
C9AA O7 Ti1 136.0(7) . .
C0BA O8 Ti1 133.8(7) . .
C0BA O8 Ti2 124.5(6) . .
Ti1 O8 Ti2 101.3(3) . .
C1BA O9 Ti4 141.0(10) . .
O6 C4BA C4AA 112.2(9) . .
O6 C4BA C0AA 111.1(9) . .
C4AA C4BA C0AA 114.9(11) . .
Ti1 O11 Ti2 105.6(3) . .
Ti1 O11 Ti4 144.8(3) . .
Ti2 O11 Ti4 105.9(3) . .
C5AA O12 Ti2 155.7(9) . .
C19 O13 Ti2 132.7(7) . .
O5 C18 C2AA 111.6(10) . .
O5 C18 C1AA 108.5(9) . .
C2AA C18 C1AA 110.5(12) . .
O13 C19 C5BA 106.4(10) . .
O13 C19 C11 107.3(11) . .
C5BA C19 C11 113.9(11) . .
S3 O1AA Ti1 120.2(3) . .
S3 O0AA Ti4 120.2(3) . .
O7 C9AA C12 109.8(11) . .
O7 C9AA C3AA 104.3(12) . .
C12 C9AA C3AA 114.9(12) . .
O8 C0BA C13 109.1(10) . .
O8 C0BA C2BA 110.4(9) . .
C13 C0BA C2BA 113.3(12) . .
C8AA C1BA O9 118.6(15) . .
C8AA C1BA C3BA 131.5(15) . .
O9 C1BA C3BA 109.8(12) . .
O12 C5AA C7AA 103.8(14) . .
O12 C5AA C6AA 108.5(15) . .
C7AA C5AA C6AA 105.7(14) . .

loop_
_geom_bond_atom_site_label_1
_geom_bond_atom_site_label_2
_geom_bond_distance
_geom_bond_site_symmetry_2
C1 C6B 1.331(14) .
C1 C6A 1.333(14) .
C1 C2A 1.355(15) .
C1 C2B 1.367(19) .
C1 S3 1.768(8) .
C4 C5B 1.317(19) .
C4 C3A 1.329(16) .
C4 C3B 1.35(2) .
C4 C5A 1.372(16) .
C4 C4 1.455(17) 5_556
C2A C3A 1.372(17) .
C5A C6A 1.380(18) .
C2B C3B 1.39(2) .
C5B C6B 1.37(2) .
Ti1 O7 1.759(5) .
Ti1 O11 1.876(6) .
Ti1 O1 1.949(6) .
Ti1 O3 1.956(6) .
Ti1 O8 1.985(6) .
Ti1 O1AA 2.279(5) .
Ti1 Ti2 3.080(2) .
Ti2 O12 1.768(7) .
Ti2 O13 1.782(7) .
Ti2 O11 1.991(6) .
Ti2 O8 1.998(7) .
Ti2 O6 2.000(7) .
Ti2 O2 2.361(6) .
Ti2 Ti4 3.194(3) .
S3 O1AA 1.451(6) .
S3 O0AA 1.462(6) .
S3 O2 1.484(7) .
Ti4 O9 1.768(6) .
Ti4 O5 1.789(7) .
Ti4 O4 1.982(6) .
Ti4 O11 2.010(6) .
Ti4 O6 2.014(6) .
Ti4 O0AA 2.301(5) .
P5 O1 1.513(6) .
P5 O4 1.518(6) .
P5 O3 1.525(6) 3_565
O3 P5 1.525(6) 2_665
O5 C18 1.412(12) .
O6 C4BA 1.449(12) .
O7 C9AA 1.456(13) .
O8 C0BA 1.446(13) .
O9 C1BA 1.403(13) .
C4BA C4AA 1.498(16) .
C4BA C0AA 1.524(15) .
O12 C5AA 1.456(16) .
O13 C19 1.473(13) .
C18 C2AA 1.473(17) .
C18 C1AA 1.524(15) .
C19 C5BA 1.557(17) .
C19 C11 1.563(19) .
C9AA C12 1.499(18) .
C9AA C3AA 1.517(18) .
C2BA C0BA 1.490(18) .
C0BA C13 1.472(15) .
C1BA C8AA 1.352(15) .
C1BA C3BA 1.448(18) .
C5AA C7AA 1.51(2) .
C5AA C6AA 1.522(10) .

loop_
_platon_squeeze_void_nr
_platon_squeeze_void_average_x
_platon_squeeze_void_average_y
_platon_squeeze_void_average_z
_platon_squeeze_void_volume
_platon_squeeze_void_count_electrons
_platon_squeeze_void_content
1 0.000 0.000 0.000 773 12 ' '
2 -0.017 -0.008 0.250 1475 69 ' '
3 0.000 0.000 0.500 773 12 ' '
4 -0.016 -0.003 0.750 1475 69 ' '
5 0.333 0.667 0.048 71 -9 ' '
6 0.333 0.667 0.452 72 -9 ' '
7 0.333 0.666 0.650 23 -3 ' '
8 0.333 0.666 0.850 23 -3 ' '
9 0.667 0.333 0.548 71 -9 ' '
10 0.667 0.333 0.952 72 -9 ' '
11 0.667 0.333 0.150 23 -3 ' '
12 0.667 0.333 0.350 23 -3 ' '
